data_4124598
loop_
_publ_author_name
'Mo, Zhenbo'
'Kolychev, Eugene L.'
'Rit, Arnab'
'Campos, Jes\'us'
'Niu, Haoyu'
'Aldridge, Simon'

_publ_section_title
;
 Facile Reversibility by Design: Tuning Small Molecule Capture and
 Activation by Single Component Frustrated Lewis Pairs.
;
_journal_issue 38
_journal_name_full 'Journal of the American Chemical Society'
_journal_page_first 12227
_journal_page_last 12230
_journal_paper_doi 10.1021/jacs.5b08614
_journal_volume 137
_journal_year 2015
_chemical_formula_moiety 'C48 H41 B1 F10 N2 O2 P1'
_chemical_formula_sum 'C48 H41 B F10 N2 O2 P'
_chemical_formula_weight 909.63
_space_group_IT_number 2
_symmetry_cell_setting triclinic
_symmetry_space_group_name_Hall '-P 1'
_symmetry_space_group_name_H-M 'P -1'
_atom_sites_solution_hydrogens difmap
_atom_sites_solution_primary other
_audit_creation_date 2015-05-16
_audit_creation_method CRYSTALS_ver_14.43
_cell_angle_alpha 102.7534(11)
_cell_angle_beta 112.4230(11)
_cell_angle_gamma 90.1731(13)
_cell_formula_units_Z 2
_cell_length_a 13.0174(3)
_cell_length_b 13.1393(3)
_cell_length_c 13.8827(3)
_cell_measurement_reflns_used 8568
_cell_measurement_temperature 150
_cell_measurement_theta_max 27
_cell_measurement_theta_min 5
_cell_volume 2130.77(9)
_computing_cell_refinement 'DENZO/SCALEPACK (Otwinowski & Minor, 1997)'
_computing_data_collection 'COLLECT (Nonius, 2001).'
_computing_data_reduction 'DENZO/SCALEPACK (Otwinowski & Minor, 1997)'
_computing_molecular_graphics 'CAMERON (Watkin et al., 1996)'
_computing_publication_material 'CRYSTALS (Betteridge et al., 2003)'
_computing_structure_refinement 'CRYSTALS (Betteridge et al., 2003)'
_computing_structure_solution 'Superflip (Palatinus & Chapuis, 2007)'
_diffrn_ambient_temperature 150
_diffrn_measured_fraction_theta_full 0.988
_diffrn_measured_fraction_theta_max 0.984
_diffrn_measurement_device Area
_diffrn_measurement_device_type 'Nonius KappaCCD'
_diffrn_measurement_method \w
_diffrn_radiation_monochromator graphite
_diffrn_radiation_type 'Mo K\a'
_diffrn_radiation_wavelength 0.71073
_diffrn_reflns_av_R_equivalents 0.040
_diffrn_reflns_limit_h_max 16
_diffrn_reflns_limit_h_min -16
_diffrn_reflns_limit_k_max 17
_diffrn_reflns_limit_k_min -17
_diffrn_reflns_limit_l_max 16
_diffrn_reflns_limit_l_min -17
_diffrn_reflns_number 16439
_diffrn_reflns_theta_full 25.848
_diffrn_reflns_theta_max 27.498
_diffrn_reflns_theta_min 5.107
_diffrn_standards_number 0
_exptl_absorpt_coefficient_mu 0.151
_exptl_absorpt_correction_T_max 0.97
_exptl_absorpt_correction_T_min 0.96
_exptl_absorpt_correction_type multi-scan
_exptl_absorpt_process_details 'DENZO/SCALEPACK (Otwinowski & Minor, 1997)'
_exptl_crystal_colour colorless
_exptl_crystal_density_diffrn 1.418
_exptl_crystal_density_method 'not measured'
_exptl_crystal_description block
_exptl_crystal_F_000 938
_exptl_crystal_size_max 0.260
_exptl_crystal_size_mid 0.240
_exptl_crystal_size_min 0.220
_refine_diff_density_max 0.97
_refine_diff_density_min -0.43
_refine_ls_extinction_coef 110(40)
_refine_ls_extinction_method 'Larson (1970), Equation 22'
_refine_ls_goodness_of_fit_ref 0.9166
_refine_ls_hydrogen_treatment constr
_refine_ls_matrix_type full
_refine_ls_number_parameters 578
_refine_ls_number_reflns 9608
_refine_ls_number_restraints 0
_refine_ls_R_factor_all 0.0687
_refine_ls_R_factor_gt 0.0527
_refine_ls_shift/su_max 0.0003408
_refine_ls_shift/su_mean 0.0000195
_refine_ls_structure_factor_coef Fsqd
_refine_ls_weighting_details
;
 Method, part 1, Chebychev polynomial, (Watkin, 1994, Prince, 1982) 
 [weight] = 1.0/[A~0~*T~0~(x)+A~1~*T~1~(x) ... +A~n-1~]*T~n-1~(x)] 
 where A~i~ are the Chebychev coefficients listed below and x= Fcalc/Fmax 
 Method = Robust Weighting (Prince, 1982) 
 W = [weight] * [1-(deltaF/6*sigmaF)^2^]^2^ 
 A~i~ are: 
 67.0 109. 65.4 27.3 6.45 
;
_refine_ls_weighting_scheme calc
_refine_ls_wR_factor_all 0.1443
_refine_ls_wR_factor_gt 0.1263
_refine_ls_wR_factor_ref 0.1443
_reflns_limit_h_max 15
_reflns_limit_h_min -16
_reflns_limit_k_max 16
_reflns_limit_k_min -17
_reflns_limit_l_max 17
_reflns_limit_l_min 0
_reflns_number_gt 7617
_reflns_number_total 9608
_reflns_threshold_expression I>2.0\s(I)
_oxford_diffrn_Wilson_B_factor 2.58
_oxford_diffrn_Wilson_scale 2.13
_oxford_refine_ls_r_factor_ref 0.0687
_oxford_refine_ls_scale 0.746(2)
_oxford_reflns_number_all 9608
_oxford_reflns_threshold_expression_ref I>-3.0\s(I)
_oxford_structure_analysis_title 010zmar15
_cod_data_source_file ja5b08614_si_002.cif
_cod_data_source_block 4a-N2O
_cod_depositor_comments
;
The following automatic conversions were performed:

'_atom_sites_solution_primary' value 'Other' changed to 'other'
according to
/usr/data/users/saulius/crontab/automatic-downloads/current/ACS/lib/dictionaries/cif_core.dic
dictionary named 'cif_core.dic' version 2.4.2 from 2011-04-26.

Automatic conversion script
Id: cif_fix_values 3271 2015-04-21 07:52:19Z andrius 
;
_cod_original_sg_symbol_Hall '-P 1 '
_cod_original_sg_symbol_H-M 'P -1 '
_cod_original_formula_sum 'C48 H41 B1 F10 N2 O2 P1'
_cod_database_code 4124598

loop_
_symmetry_equiv_pos_as_xyz
x,y,z
-x,-y,-z

loop_
_atom_site_label
_atom_site_type_symbol
_atom_site_fract_x
_atom_site_fract_y
_atom_site_fract_z
_atom_site_U_iso_or_equiv
_atom_site_occupancy
_atom_site_adp_type
_atom_site_refinement_flags_posn
P1 P 0.41136(4) 0.37231(4) 0.15392(4) 0.0234 1.0000 Uani .
N2 N 0.49722(14) 0.34922(14) 0.08602(14) 0.0303 1.0000 Uani .
N3 N 0.57406(14) 0.30263(14) 0.14231(14) 0.0298 1.0000 Uani .
O4 O 0.66115(11) 0.30126(12) 0.11597(11) 0.0308 1.0000 Uani .
B5 B 0.76559(18) 0.28552(18) 0.21070(18) 0.0282 1.0000 Uani .
C6 C 0.82286(15) 0.40301(15) 0.28306(15) 0.0252 1.0000 Uani .
C7 C 0.76698(15) 0.48200(15) 0.32359(15) 0.0235 1.0000 Uani .
O8 O 0.65469(10) 0.45379(10) 0.30475(11) 0.0238 1.0000 Uani .
C9 C 0.58363(15) 0.53108(15) 0.29863(15) 0.0235 1.0000 Uani .
C10 C 0.46808(15) 0.50143(15) 0.23818(15) 0.0250 1.0000 Uani .
C11 C 0.39516(17) 0.58041(17) 0.23194(18) 0.0329 1.0000 Uani .
C12 C 0.43482(18) 0.68380(18) 0.2829(2) 0.0387 1.0000 Uani .
C13 C 0.54811(17) 0.71052(16) 0.34196(18) 0.0330 1.0000 Uani .
C14 C 0.62416(16) 0.63508(15) 0.35293(15) 0.0253 1.0000 Uani .
C15 C 0.74713(15) 0.65907(15) 0.42763(15) 0.0263 1.0000 Uani .
C16 C 0.81467(15) 0.58246(15) 0.38237(15) 0.0246 1.0000 Uani .
C17 C 0.92719(16) 0.60692(16) 0.40513(16) 0.0280 1.0000 Uani .
C18 C 0.98707(16) 0.53207(17) 0.36836(16) 0.0307 1.0000 Uani .
C19 C 0.93506(16) 0.43404(17) 0.30773(16) 0.0291 1.0000 Uani .
C20 C 0.78799(18) 0.77337(17) 0.4437(2) 0.0382 1.0000 Uani .
C21 C 0.76027(18) 0.63909(19) 0.53705(16) 0.0339 1.0000 Uani .
C22 C 0.72919(16) 0.20911(16) 0.27419(17) 0.0303 1.0000 Uani .
C23 C 0.75088(17) 0.22967(17) 0.38237(18) 0.0334 1.0000 Uani .
F24 F 0.80550(12) 0.32221(11) 0.44880(10) 0.0435 1.0000 Uani .
C25 C 0.71983(19) 0.1607(2) 0.4314(2) 0.0406 1.0000 Uani .
F26 F 0.74215(15) 0.18689(15) 0.53684(13) 0.0585 1.0000 Uani .
C27 C 0.6653(2) 0.0642(2) 0.3700(2) 0.0443 1.0000 Uani .
F28 F 0.63521(15) -0.00440(13) 0.41606(16) 0.0623 1.0000 Uani .
C29 C 0.6406(2) 0.03921(18) 0.2623(2) 0.0455 1.0000 Uani .
C30 C 0.67197(19) 0.11053(18) 0.21668(19) 0.0371 1.0000 Uani .
F31 F 0.64362(14) 0.08249(11) 0.10940(12) 0.0506 1.0000 Uani .
F32 F 0.58598(17) -0.05510(12) 0.20123(17) 0.0660 1.0000 Uani .
C33 C 0.84846(16) 0.22481(16) 0.15736(17) 0.0299 1.0000 Uani .
C34 C 0.94459(17) 0.18906(17) 0.22291(18) 0.0326 1.0000 Uani .
F35 F 0.96610(11) 0.20289(11) 0.32852(11) 0.0406 1.0000 Uani .
C36 C 1.02335(18) 0.14172(18) 0.1887(2) 0.0378 1.0000 Uani .
F37 F 1.11531(12) 0.11190(13) 0.25851(14) 0.0524 1.0000 Uani .
C38 C 1.00809(19) 0.12743(18) 0.0835(2) 0.0404 1.0000 Uani .
F39 F 1.08468(12) 0.08473(12) 0.04818(14) 0.0543 1.0000 Uani .
C40 C 0.9133(2) 0.15829(19) 0.01319(19) 0.0400 1.0000 Uani .
C41 C 0.83677(18) 0.20641(18) 0.05125(18) 0.0349 1.0000 Uani .
F42 F 0.74864(12) 0.23706(14) -0.02324(11) 0.0506 1.0000 Uani .
F43 F 0.89670(14) 0.14304(14) -0.09056(12) 0.0555 1.0000 Uani .
C44 C 0.27131(15) 0.38355(16) 0.06309(15) 0.0267 1.0000 Uani .
C45 C 0.24967(18) 0.4011(2) -0.03933(18) 0.0372 1.0000 Uani .
C46 C 0.3382(2) 0.4301(4) -0.0766(3) 0.0728 1.0000 Uani .
C47 C 0.13838(19) 0.3947(2) -0.11041(18) 0.0408 1.0000 Uani .
C48 C 0.05011(18) 0.37624(18) -0.08284(19) 0.0377 1.0000 Uani .
C49 C -0.0690(2) 0.3655(2) -0.1643(2) 0.0538 1.0000 Uani .
C50 C 0.07363(17) 0.36861(18) 0.02124(19) 0.0360 1.0000 Uani .
C51 C 0.18242(16) 0.37185(16) 0.09548(16) 0.0290 1.0000 Uani .
C52 C 0.19760(18) 0.3667(2) 0.20717(18) 0.0369 1.0000 Uani .
C53 C 0.40812(15) 0.26422(15) 0.21458(15) 0.0257 1.0000 Uani .
C54 C 0.44465(15) 0.27200(16) 0.32577(16) 0.0263 1.0000 Uani .
C55 C 0.49944(18) 0.37043(17) 0.41172(16) 0.0314 1.0000 Uani .
C56 C 0.42945(17) 0.18256(17) 0.35965(17) 0.0314 1.0000 Uani .
C57 C 0.38033(18) 0.08687(17) 0.28829(19) 0.0356 1.0000 Uani .
C58 C 0.34925(18) 0.08040(17) 0.17994(19) 0.0352 1.0000 Uani .
C59 C 0.36189(17) 0.16614(16) 0.14034(17) 0.0299 1.0000 Uani .
C60 C 0.3253(2) 0.1474(2) 0.02046(19) 0.0439 1.0000 Uani .
C61 C 0.3607(2) -0.0073(2) 0.3269(3) 0.0528 1.0000 Uani .
C62 C 0.0948(3) 0.0944(3) -0.2443(3) 0.0652 1.0000 Uani .
C63 C 0.0067(3) 0.0779(3) -0.3600(3) 0.0592 1.0000 Uani .
C64 C 0.0410(2) 0.0066(2) -0.4423(2) 0.0476 1.0000 Uani .
H111 H 0.3173 0.5622 0.1904 0.0406 1.0000 Uiso R
H121 H 0.3839 0.7360 0.2778 0.0465 1.0000 Uiso R
H131 H 0.5729 0.7814 0.3753 0.0398 1.0000 Uiso R
H171 H 0.9636 0.6739 0.4474 0.0346 1.0000 Uiso R
H181 H 1.0642 0.5484 0.3838 0.0364 1.0000 Uiso R
H191 H 0.9770 0.3844 0.2810 0.0353 1.0000 Uiso R
H203 H 0.8676 0.7865 0.4900 0.0562 1.0000 Uiso R
H201 H 0.7461 0.8184 0.4767 0.0567 1.0000 Uiso R
H202 H 0.7771 0.7876 0.3751 0.0564 1.0000 Uiso R
H211 H 0.8382 0.6510 0.5861 0.0503 1.0000 Uiso R
H212 H 0.7175 0.6847 0.5692 0.0507 1.0000 Uiso R
H213 H 0.7346 0.5673 0.5287 0.0498 1.0000 Uiso R
H462 H 0.3063 0.4611 -0.1361 0.1091 1.0000 Uiso R
H463 H 0.3971 0.4771 -0.0174 0.1087 1.0000 Uiso R
H461 H 0.3687 0.3672 -0.0983 0.1082 1.0000 Uiso R
H471 H 0.1242 0.4026 -0.1799 0.0493 1.0000 Uiso R
H493 H -0.1178 0.3710 -0.1278 0.0812 1.0000 Uiso R
H491 H -0.0816 0.4183 -0.2039 0.0812 1.0000 Uiso R
H492 H -0.0866 0.2989 -0.2126 0.0814 1.0000 Uiso R
H501 H 0.0152 0.3611 0.0433 0.0428 1.0000 Uiso R
H521 H 0.1320 0.3880 0.2193 0.0554 1.0000 Uiso R
H523 H 0.2634 0.4137 0.2609 0.0545 1.0000 Uiso R
H522 H 0.2071 0.2956 0.2154 0.0551 1.0000 Uiso R
H552 H 0.5075 0.3593 0.4810 0.0465 1.0000 Uiso R
H551 H 0.5730 0.3880 0.4149 0.0468 1.0000 Uiso R
H553 H 0.4549 0.4297 0.3987 0.0469 1.0000 Uiso R
H561 H 0.4537 0.1871 0.4344 0.0382 1.0000 Uiso R
H581 H 0.3184 0.0151 0.1307 0.0426 1.0000 Uiso R
H602 H 0.3055 0.0734 -0.0124 0.0661 1.0000 Uiso R
H601 H 0.3807 0.1730 0.0010 0.0669 1.0000 Uiso R
H603 H 0.2599 0.1831 -0.0077 0.0677 1.0000 Uiso R
H613 H 0.3735 -0.0690 0.2827 0.0802 1.0000 Uiso R
H611 H 0.4113 -0.0012 0.3985 0.0799 1.0000 Uiso R
H612 H 0.2868 -0.0148 0.3236 0.0801 1.0000 Uiso R
H621 H 0.0693 0.1356 -0.1948 0.0980 1.0000 Uiso R
H622 H 0.1620 0.1265 -0.2401 0.0973 1.0000 Uiso R
H623 H 0.1112 0.0291 -0.2274 0.0973 1.0000 Uiso R
H631 H -0.0125 0.1450 -0.3794 0.0712 1.0000 Uiso R
H632 H -0.0644 0.0469 -0.3637 0.0714 1.0000 Uiso R
H641 H 0.1148 0.0372 -0.4360 0.0572 1.0000 Uiso R
H642 H 0.0488 -0.0645 -0.4271 0.0572 1.0000 Uiso R

loop_
_atom_site_aniso_label
_atom_site_aniso_U_11
_atom_site_aniso_U_22
_atom_site_aniso_U_33
_atom_site_aniso_U_23
_atom_site_aniso_U_13
_atom_site_aniso_U_12
P1 0.0178(2) 0.0286(2) 0.0236(2) 0.00709(18) 0.00729(17) 0.00323(17)
N2 0.0238(8) 0.0393(9) 0.0284(8) 0.0087(7) 0.0108(7) 0.0054(7)
N3 0.0223(8) 0.0346(9) 0.0299(8) 0.0046(7) 0.0093(7) 0.0041(7)
O4 0.0223(7) 0.0384(8) 0.0314(7) 0.0031(6) 0.0130(6) 0.0031(6)
B5 0.0228(10) 0.0309(11) 0.0307(11) 0.0048(9) 0.0119(8) 0.0050(8)
C6 0.0219(9) 0.0291(9) 0.0253(9) 0.0072(7) 0.0096(7) 0.0040(7)
C7 0.0179(8) 0.0292(9) 0.0249(9) 0.0096(7) 0.0083(7) 0.0033(7)
O8 0.0167(6) 0.0254(6) 0.0302(7) 0.0076(5) 0.0096(5) 0.0041(5)
C9 0.0200(8) 0.0273(9) 0.0261(9) 0.0103(7) 0.0099(7) 0.0070(7)
C10 0.0199(8) 0.0270(9) 0.0286(9) 0.0087(7) 0.0088(7) 0.0045(7)
C11 0.0211(9) 0.0319(10) 0.0424(11) 0.0098(9) 0.0082(8) 0.0068(8)
C12 0.0272(10) 0.0307(11) 0.0510(13) 0.0097(9) 0.0077(9) 0.0096(8)
C13 0.0282(10) 0.0252(9) 0.0407(11) 0.0059(8) 0.0093(9) 0.0045(8)
C14 0.0231(9) 0.0268(9) 0.0266(9) 0.0075(7) 0.0099(7) 0.0028(7)
C15 0.0207(8) 0.0292(9) 0.0276(9) 0.0059(7) 0.0084(7) 0.0033(7)
C16 0.0214(9) 0.0302(9) 0.0224(8) 0.0081(7) 0.0077(7) 0.0028(7)
C17 0.0213(9) 0.0318(10) 0.0281(9) 0.0061(8) 0.0075(7) -0.0003(7)
C18 0.0186(8) 0.0413(11) 0.0316(10) 0.0088(8) 0.0093(7) 0.0018(8)
C19 0.0223(9) 0.0352(10) 0.0303(10) 0.0069(8) 0.0113(7) 0.0058(8)
C20 0.0282(10) 0.0283(10) 0.0512(13) 0.0056(9) 0.0101(9) 0.0009(8)
C21 0.0295(10) 0.0458(12) 0.0261(10) 0.0070(9) 0.0114(8) 0.0088(9)
C22 0.0226(9) 0.0300(10) 0.0403(11) 0.0087(8) 0.0143(8) 0.0061(7)
C23 0.0245(9) 0.0368(11) 0.0393(11) 0.0106(9) 0.0122(8) 0.0044(8)
F24 0.0442(8) 0.0481(8) 0.0315(7) 0.0086(6) 0.0081(6) -0.0073(6)
C25 0.0320(11) 0.0493(13) 0.0466(13) 0.0224(11) 0.0161(10) 0.0114(10)
F26 0.0615(10) 0.0766(12) 0.0457(9) 0.0305(8) 0.0215(8) 0.0057(8)
C27 0.0389(12) 0.0420(13) 0.0660(16) 0.0284(12) 0.0273(12) 0.0122(10)
F28 0.0656(11) 0.0531(9) 0.0923(13) 0.0426(9) 0.0433(10) 0.0117(8)
C29 0.0411(13) 0.0291(11) 0.0703(17) 0.0109(11) 0.0267(12) 0.0047(9)
C30 0.0358(11) 0.0327(11) 0.0447(12) 0.0044(9) 0.0205(10) 0.0059(9)
F31 0.0596(9) 0.0374(7) 0.0512(9) -0.0064(6) 0.0272(7) -0.0069(7)
F32 0.0765(12) 0.0325(8) 0.0931(14) 0.0027(8) 0.0444(11) -0.0090(7)
C33 0.0228(9) 0.0296(10) 0.0359(10) 0.0030(8) 0.0127(8) 0.0018(7)
C34 0.0261(10) 0.0323(10) 0.0403(11) 0.0056(9) 0.0157(9) 0.0045(8)
F35 0.0306(6) 0.0522(8) 0.0397(7) 0.0144(6) 0.0126(5) 0.0105(6)
C36 0.0233(10) 0.0343(11) 0.0529(14) 0.0060(10) 0.0142(9) 0.0049(8)
F37 0.0292(7) 0.0562(9) 0.0708(10) 0.0171(8) 0.0173(7) 0.0180(6)
C38 0.0287(10) 0.0348(11) 0.0578(14) -0.0046(10) 0.0257(10) 0.0014(8)
F39 0.0368(8) 0.0520(9) 0.0758(11) -0.0075(8) 0.0363(8) 0.0052(6)
C40 0.0378(12) 0.0427(12) 0.0402(12) -0.0022(10) 0.0229(10) -0.0012(10)
C41 0.0272(10) 0.0394(11) 0.0354(11) 0.0032(9) 0.0126(8) 0.0039(8)
F42 0.0405(8) 0.0778(11) 0.0350(7) 0.0141(7) 0.0160(6) 0.0191(7)
F43 0.0529(9) 0.0720(11) 0.0433(8) -0.0035(7) 0.0303(7) 0.0022(8)
C44 0.0196(8) 0.0313(10) 0.0258(9) 0.0064(7) 0.0054(7) 0.0026(7)
C45 0.0282(10) 0.0523(13) 0.0327(11) 0.0177(10) 0.0095(9) 0.0068(9)
C46 0.0379(14) 0.149(3) 0.0584(18) 0.071(2) 0.0227(13) 0.0228(17)
C47 0.0335(11) 0.0554(14) 0.0290(11) 0.0160(10) 0.0041(9) 0.0102(10)
C48 0.0238(10) 0.0396(12) 0.0386(12) 0.0091(9) 0.0002(8) 0.0041(8)
C49 0.0273(11) 0.0644(17) 0.0523(15) 0.0185(13) -0.0056(11) 0.0026(11)
C50 0.0194(9) 0.0426(12) 0.0447(12) 0.0142(10) 0.0089(9) 0.0038(8)
C51 0.0227(9) 0.0317(10) 0.0316(10) 0.0090(8) 0.0088(8) 0.0042(7)
C52 0.0255(10) 0.0530(13) 0.0393(12) 0.0164(10) 0.0172(9) 0.0104(9)
C53 0.0217(8) 0.0276(9) 0.0286(9) 0.0075(7) 0.0104(7) 0.0048(7)
C54 0.0202(8) 0.0319(10) 0.0286(9) 0.0086(8) 0.0106(7) 0.0057(7)
C55 0.0319(10) 0.0363(11) 0.0248(9) 0.0059(8) 0.0105(8) -0.0016(8)
C56 0.0284(10) 0.0366(11) 0.0338(10) 0.0153(9) 0.0134(8) 0.0082(8)
C57 0.0302(10) 0.0314(11) 0.0498(13) 0.0156(9) 0.0173(9) 0.0072(8)
C58 0.0295(10) 0.0275(10) 0.0466(12) 0.0058(9) 0.0144(9) 0.0030(8)
C59 0.0246(9) 0.0303(10) 0.0321(10) 0.0038(8) 0.0103(8) 0.0021(7)
C60 0.0526(14) 0.0375(12) 0.0354(12) -0.0010(9) 0.0159(11) -0.0027(10)
C61 0.0518(15) 0.0390(13) 0.0701(18) 0.0264(13) 0.0194(14) 0.0022(11)
C62 0.078(2) 0.0555(17) 0.0537(17) 0.0112(14) 0.0182(16) -0.0032(15)
C63 0.0525(16) 0.0591(17) 0.0651(18) 0.0196(14) 0.0193(14) 0.0066(13)
C64 0.0396(13) 0.0410(13) 0.0611(16) 0.0182(12) 0.0151(12) 0.0011(10)

loop_
_atom_type_symbol
_atom_type_scat_dispersion_real
_atom_type_scat_dispersion_imag
_atom_type_scat_Cromer_Mann_a1
_atom_type_scat_Cromer_Mann_b1
_atom_type_scat_Cromer_Mann_a2
_atom_type_scat_Cromer_Mann_b2
_atom_type_scat_Cromer_Mann_a3
_atom_type_scat_Cromer_Mann_b3
_atom_type_scat_Cromer_Mann_a4
_atom_type_scat_Cromer_Mann_b4
_atom_type_scat_Cromer_Mann_c
_atom_type_scat_source
C 0.0033 0.0016 2.3100 20.8439 1.0200 10.2075 1.5886 0.5687 0.8650 51.6512 0.2156 'International Tables Vol C 4.2.6.8 and 6.1.1.4'
H 0.0000 0.0000 0.4930 10.5109 0.3229 26.1257 0.1402 3.1424 0.0408 57.7998 0.0030 'International Tables Vol C 4.2.6.8 and 6.1.1.4'
N 0.0061 0.0033 12.2126 0.0057 3.1322 9.8933 2.0125 28.9975 1.1663 0.5826 -11.5290 'International Tables Vol C 4.2.6.8 and 6.1.1.4'
O 0.0106 0.0060 3.0485 13.2771 2.2868 5.7011 1.5463 0.3239 0.8670 32.9089 0.2508 'International Tables Vol C 4.2.6.8 and 6.1.1.4'
B 0.0013 0.0007 2.0545 23.2185 1.3326 1.0210 1.0979 60.3498 0.7068 0.1403 -0.1932 'International Tables Vol C 4.2.6.8 and 6.1.1.4'
F 0.0171 0.0103 3.5392 10.2825 2.6412 4.2944 1.5170 0.2615 1.0243 26.1476 0.2776 'International Tables Vol C 4.2.6.8 and 6.1.1.4'
P 0.1023 0.0942 6.4345 1.9067 4.1791 27.1570 1.7800 0.5260 1.4908 68.1645 1.1149 'International Tables Vol C 4.2.6.8 and 6.1.1.4'

loop_
_geom_angle_atom_site_label_1
_geom_angle_site_symmetry_1
_geom_angle_atom_site_label_2
_geom_angle_atom_site_label_3
_geom_angle
_geom_angle_publ_flag
N2 . P1 C10 101.24(9) yes
N2 . P1 C44 110.27(9) yes
C10 . P1 C44 107.12(9) yes
N2 . P1 C53 109.24(9) yes
C10 . P1 C53 119.72(9) yes
C44 . P1 C53 108.89(9) yes
P1 . N2 N3 103.97(13) yes
N2 . N3 O4 111.71(17) yes
N3 . O4 B5 109.41(15) yes
O4 . B5 C6 106.36(16) yes
O4 . B5 C22 109.27(16) yes
C6 . B5 C22 115.44(17) yes
O4 . B5 C33 106.09(16) yes
C6 . B5 C33 110.60(16) yes
C22 . B5 C33 108.66(16) yes
B5 . C6 C7 125.00(16) yes
B5 . C6 C19 121.17(17) yes
C7 . C6 C19 113.81(17) yes
C6 . C7 O8 116.27(16) yes
C6 . C7 C16 125.00(17) yes
O8 . C7 C16 118.70(16) yes
C7 . O8 C9 118.08(14) yes
O8 . C9 C10 117.83(17) yes
O8 . C9 C14 120.71(16) yes
C10 . C9 C14 121.44(17) yes
P1 . C10 C9 123.84(14) yes
P1 . C10 C11 117.64(15) yes
C9 . C10 C11 117.92(18) yes
C10 . C11 C12 121.02(19) yes
C10 . C11 H111 119.2 no
C12 . C11 H111 119.8 no
C11 . C12 C13 119.86(19) yes
C11 . C12 H121 119.6 no
C13 . C12 H121 120.6 no
C12 . C13 C14 121.63(19) yes
C12 . C13 H131 118.1 no
C14 . C13 H131 120.3 no
C9 . C14 C13 118.07(18) yes
C9 . C14 C15 118.49(16) yes
C13 . C14 C15 123.27(18) yes
C14 . C15 C16 108.88(15) yes
C14 . C15 C20 111.16(16) yes
C16 . C15 C20 112.02(17) yes
C14 . C15 C21 107.98(16) yes
C16 . C15 C21 107.44(15) yes
C20 . C15 C21 109.21(18) yes
C15 . C16 C7 119.96(16) yes
C15 . C16 C17 122.02(17) yes
C7 . C16 C17 117.82(17) yes
C16 . C17 C18 119.88(18) yes
C16 . C17 H171 120.3 no
C18 . C17 H171 119.8 no
C17 . C18 C19 120.11(18) yes
C17 . C18 H181 120.2 no
C19 . C18 H181 119.7 no
C6 . C19 C18 123.34(18) yes
C6 . C19 H191 117.8 no
C18 . C19 H191 118.9 no
C15 . C20 H203 109.9 no
C15 . C20 H201 108.8 no
H203 . C20 H201 109.7 no
C15 . C20 H202 109.9 no
H203 . C20 H202 108.9 no
H201 . C20 H202 109.7 no
C15 . C21 H211 110.4 no
C15 . C21 H212 111.2 no
H211 . C21 H212 108.7 no
C15 . C21 H213 110.6 no
H211 . C21 H213 107.7 no
H212 . C21 H213 108.1 no
B5 . C22 C23 127.25(19) yes
B5 . C22 C30 119.28(19) yes
C23 . C22 C30 113.4(2) yes
C22 . C23 F24 120.47(19) yes
C22 . C23 C25 124.4(2) yes
F24 . C23 C25 115.1(2) yes
C23 . C25 F26 121.0(2) yes
C23 . C25 C27 118.9(2) yes
F26 . C25 C27 120.1(2) yes
C25 . C27 F28 120.0(2) yes
C25 . C27 C29 119.7(2) yes
F28 . C27 C29 120.4(2) yes
C27 . C29 C30 119.5(2) yes
C27 . C29 F32 120.0(2) yes
C30 . C29 F32 120.5(3) yes
C22 . C30 C29 124.1(2) yes
C22 . C30 F31 118.9(2) yes
C29 . C30 F31 117.1(2) yes
B5 . C33 C34 119.24(18) yes
B5 . C33 C41 127.39(18) yes
C34 . C33 C41 113.34(18) yes
C33 . C34 F35 119.15(18) yes
C33 . C34 C36 124.7(2) yes
F35 . C34 C36 116.17(19) yes
C34 . C36 F37 120.5(2) yes
C34 . C36 C38 119.2(2) yes
F37 . C36 C38 120.2(2) yes
C36 . C38 F39 120.8(2) yes
C36 . C38 C40 119.33(19) yes
F39 . C38 C40 119.8(2) yes
C38 . C40 C41 119.5(2) yes
C38 . C40 F43 119.8(2) yes
C41 . C40 F43 120.8(2) yes
C40 . C41 C33 123.9(2) yes
C40 . C41 F42 114.9(2) yes
C33 . C41 F42 121.17(18) yes
P1 . C44 C45 121.37(15) yes
P1 . C44 C51 118.54(15) yes
C45 . C44 C51 120.08(18) yes
C44 . C45 C46 124.7(2) yes
C44 . C45 C47 117.9(2) yes
C46 . C45 C47 117.3(2) yes
C45 . C46 H462 110.4 no
C45 . C46 H463 109.3 no
H462 . C46 H463 111.3 no
C45 . C46 H461 107.8 no
H462 . C46 H461 109.3 no
H463 . C46 H461 108.7 no
C45 . C47 C48 122.7(2) yes
C45 . C47 H471 117.8 no
C48 . C47 H471 119.5 no
C47 . C48 C49 120.6(2) yes
C47 . C48 C50 118.11(19) yes
C49 . C48 C50 121.2(2) yes
C48 . C49 H493 108.8 no
C48 . C49 H491 112.0 no
H493 . C49 H491 109.0 no
C48 . C49 H492 110.4 no
H493 . C49 H492 107.5 no
H491 . C49 H492 109.1 no
C48 . C50 C51 122.2(2) yes
C48 . C50 H501 119.7 no
C51 . C50 H501 118.1 no
C44 . C51 C50 118.54(19) yes
C44 . C51 C52 124.07(17) yes
C50 . C51 C52 117.34(19) yes
C51 . C52 H521 109.0 no
C51 . C52 H523 110.5 no
H521 . C52 H523 109.1 no
C51 . C52 H522 110.3 no
H521 . C52 H522 108.4 no
H523 . C52 H522 109.4 no
P1 . C53 C54 125.22(15) yes
P1 . C53 C59 114.74(15) yes
C54 . C53 C59 120.02(18) yes
C53 . C54 C55 124.62(18) yes
C53 . C54 C56 118.29(18) yes
C55 . C54 C56 117.09(18) yes
C54 . C55 H552 109.5 no
C54 . C55 H551 110.4 no
H552 . C55 H551 108.1 no
C54 . C55 H553 111.4 no
H552 . C55 H553 108.4 no
H551 . C55 H553 109.0 no
C54 . C56 C57 122.6(2) yes
C54 . C56 H561 118.8 no
C57 . C56 H561 118.5 no
C56 . C57 C58 117.85(19) yes
C56 . C57 C61 121.5(2) yes
C58 . C57 C61 120.6(2) yes
C57 . C58 C59 122.7(2) yes
C57 . C58 H581 118.8 no
C59 . C58 H581 118.6 no
C53 . C59 C58 118.44(19) yes
C53 . C59 C60 124.67(19) yes
C58 . C59 C60 116.89(19) yes
C59 . C60 H602 109.7 no
C59 . C60 H601 112.4 no
H602 . C60 H601 110.1 no
C59 . C60 H603 109.3 no
H602 . C60 H603 107.8 no
H601 . C60 H603 107.5 no
C57 . C61 H613 108.8 no
C57 . C61 H611 110.2 no
H613 . C61 H611 108.2 no
C57 . C61 H612 111.8 no
H613 . C61 H612 109.1 no
H611 . C61 H612 108.7 no
C63 . C62 H621 110.8 no
C63 . C62 H622 108.9 no
H621 . C62 H622 110.8 no
C63 . C62 H623 110.0 no
H621 . C62 H623 109.6 no
H622 . C62 H623 106.6 no
C62 . C63 C64 112.9(3) yes
C62 . C63 H631 111.7 no
C64 . C63 H631 110.7 no
C62 . C63 H632 108.9 no
C64 . C63 H632 108.8 no
H631 . C63 H632 103.4 no
C64 2_554 C64 C63 114.3(3) yes
C64 2_554 C64 H641 107.8 no
C63 . C64 H641 108.3 no
C64 2_554 C64 H642 107.7 no
C63 . C64 H642 109.1 no
H641 . C64 H642 109.6 no

loop_
_geom_bond_atom_site_label_1
_geom_bond_atom_site_label_2
_geom_bond_site_symmetry_2
_geom_bond_distance
_geom_bond_publ_flag
P1 N2 . 1.7058(17) yes
P1 C10 . 1.802(2) yes
P1 C44 . 1.8071(19) yes
P1 C53 . 1.812(2) yes
N2 N3 . 1.267(2) yes
N3 O4 . 1.316(2) yes
O4 B5 . 1.542(3) yes
B5 C6 . 1.639(3) yes
B5 C22 . 1.648(3) yes
B5 C33 . 1.644(3) yes
C6 C7 . 1.408(3) yes
C6 C19 . 1.404(3) yes
C7 O8 . 1.416(2) yes
C7 C16 . 1.388(3) yes
O8 C9 . 1.370(2) yes
C9 C10 . 1.417(3) yes
C9 C14 . 1.397(3) yes
C10 C11 . 1.403(3) yes
C11 C12 . 1.380(3) yes
C11 H111 . 0.953 no
C12 C13 . 1.385(3) yes
C12 H121 . 0.950 no
C13 C14 . 1.394(3) yes
C13 H131 . 0.938 no
C14 C15 . 1.524(3) yes
C15 C16 . 1.526(3) yes
C15 C20 . 1.531(3) yes
C15 C21 . 1.544(3) yes
C16 C17 . 1.396(3) yes
C17 C18 . 1.386(3) yes
C17 H171 . 0.950 no
C18 C19 . 1.381(3) yes
C18 H181 . 0.956 no
C19 H191 . 0.955 no
C20 H203 . 0.978 no
C20 H201 . 0.965 no
C20 H202 . 0.969 no
C21 H211 . 0.970 no
C21 H212 . 0.971 no
C21 H213 . 0.967 no
C22 C23 . 1.380(3) yes
C22 C30 . 1.398(3) yes
C23 F24 . 1.354(3) yes
C23 C25 . 1.389(3) yes
C25 F26 . 1.340(3) yes
C25 C27 . 1.376(4) yes
C27 F28 . 1.349(3) yes
C27 C29 . 1.364(4) yes
C29 C30 . 1.380(3) yes
C29 F32 . 1.353(3) yes
C30 F31 . 1.352(3) yes
C33 C34 . 1.392(3) yes
C33 C41 . 1.387(3) yes
C34 F35 . 1.353(3) yes
C34 C36 . 1.381(3) yes
C36 F37 . 1.346(3) yes
C36 C38 . 1.366(4) yes
C38 F39 . 1.343(2) yes
C38 C40 . 1.378(4) yes
C40 C41 . 1.388(3) yes
C40 F43 . 1.340(3) yes
C41 F42 . 1.352(3) yes
C44 C45 . 1.412(3) yes
C44 C51 . 1.411(3) yes
C45 C46 . 1.510(3) yes
C45 C47 . 1.397(3) yes
C46 H462 . 0.953 no
C46 H463 . 0.968 no
C46 H461 . 0.957 no
C47 C48 . 1.378(3) yes
C47 H471 . 0.941 no
C48 C49 . 1.515(3) yes
C48 C50 . 1.385(3) yes
C49 H493 . 0.945 no
C49 H491 . 0.954 no
C49 H492 . 0.944 no
C50 C51 . 1.391(3) yes
C50 H501 . 0.935 no
C51 C52 . 1.504(3) yes
C52 H521 . 0.963 no
C52 H523 . 0.989 no
C52 H522 . 0.968 no
C53 C54 . 1.410(3) yes
C53 C59 . 1.422(3) yes
C54 C55 . 1.506(3) yes
C54 C56 . 1.398(3) yes
C55 H552 . 0.971 no
C55 H551 . 0.967 no
C55 H553 . 0.980 no
C56 C57 . 1.390(3) yes
C56 H561 . 0.950 no
C57 C58 . 1.383(3) yes
C57 C61 . 1.509(3) yes
C58 C59 . 1.393(3) yes
C58 H581 . 0.946 no
C59 C60 . 1.507(3) yes
C60 H602 . 0.966 no
C60 H601 . 0.945 no
C60 H603 . 0.963 no
C61 H613 . 0.960 no
C61 H611 . 0.946 no
C61 H612 . 0.949 no
C62 C63 . 1.543(4) yes
C62 H621 . 0.942 no
C62 H622 . 0.945 no
C62 H623 . 0.943 no
C63 C64 . 1.517(4) yes
C63 H631 . 0.983 no
C63 H632 . 0.989 no
C64 C64 2_554 1.518(5) yes
C64 H641 . 1.005 no
C64 H642 . 1.000 no

loop_
_geom_hbond_atom_site_label_D
_geom_hbond_atom_site_label_H
_geom_hbond_atom_site_label_A
_geom_hbond_angle_DHA
_geom_hbond_distance_DH
_geom_hbond_distance_HA
_geom_hbond_distance_DA
_geom_hbond_publ_flag
C19 H191 C34 129.88(6) 0.955 2.497 3.194(3) yes
C55 H551 O8 137.71(6) 0.967 2.457 3.238(3) yes
C60 H601 N2 126.51(7) 0.945 2.542 3.196(3) yes
